data_7119076
loop_
_publ_author_name
'Rong-Guo Shi'
'Xiao-Hua Wang'
'Ruzhang Liu'
'Chao-Guo Yan'

_publ_section_title
;
 Two-carbon ring expansion of isatin: a convenient construction of a
 dibenzo[b,d]azepinone scaffold
;
_journal_name_full Chem.Commun.
_journal_page_first 6280
_journal_volume 52
_journal_year 2016
_chemical_formula_moiety 'C20 H12 F N O5'
_chemical_formula_sum 'C20 H12 F N O5'
_chemical_formula_weight 365.31
_chemical_name_systematic
; 
 ? 
;
_space_group_IT_number 2
_symmetry_cell_setting triclinic
_symmetry_space_group_name_Hall '-P 1'
_symmetry_space_group_name_H-M 'P -1'
_atom_sites_solution_hydrogens geom
_atom_sites_solution_primary direct
_atom_sites_solution_secondary difmap
_audit_block_doi 10.5517/cc1kkpzs
_audit_creation_method SHELXL-97
_audit_update_record
;
2016-01-13 deposited with the CCDC.
2016-04-04 downloaded from the CCDC.
;
_cell_angle_alpha 103.837(13)
_cell_angle_beta 115.433(12)
_cell_angle_gamma 91.903(14)
_cell_formula_units_Z 4
_cell_length_a 11.727(6)
_cell_length_b 12.810(6)
_cell_length_c 12.935(6)
_cell_measurement_reflns_used 1882
_cell_measurement_temperature 296(2)
_cell_measurement_theta_max 22.48
_cell_measurement_theta_min 2.35
_cell_volume 1683.3(14)
_computing_cell_refinement 'Bruker SMART'
_computing_data_collection 'Bruker SMART'
_computing_data_reduction 'Bruker SAINT'
_computing_molecular_graphics 'Bruker SHELXTL'
_computing_publication_material 'Bruker SHELXTL'
_computing_structure_refinement 'SHELXL-97 (Sheldrick, 2008)'
_computing_structure_solution 'SHELXS-97 (Sheldrick, 2008)'
_diffrn_ambient_temperature 296(2)
_diffrn_measured_fraction_theta_full 0.986
_diffrn_measured_fraction_theta_max 0.986
_diffrn_measurement_device_type 'CCD area detector'
_diffrn_measurement_method 'phi and omega scans'
_diffrn_radiation_monochromator graphite
_diffrn_radiation_source 'fine-focus sealed tube'
_diffrn_radiation_type MoK\a
_diffrn_radiation_wavelength 0.71073
_diffrn_reflns_av_R_equivalents 0.2849
_diffrn_reflns_av_sigmaI/netI 0.3311
_diffrn_reflns_limit_h_max 13
_diffrn_reflns_limit_h_min -13
_diffrn_reflns_limit_k_max 15
_diffrn_reflns_limit_k_min -15
_diffrn_reflns_limit_l_max 15
_diffrn_reflns_limit_l_min -15
_diffrn_reflns_number 20671
_diffrn_reflns_theta_full 25.00
_diffrn_reflns_theta_max 25.00
_diffrn_reflns_theta_min 1.66
_exptl_absorpt_coefficient_mu 0.112
_exptl_absorpt_correction_T_max 0.978
_exptl_absorpt_correction_T_min 0.969
_exptl_absorpt_correction_type multi-scan
_exptl_absorpt_process_details SADABS
_exptl_crystal_colour COLORLESS
_exptl_crystal_density_diffrn 1.441
_exptl_crystal_density_method 'not measured'
_exptl_crystal_description BLOCK
_exptl_crystal_F_000 752
_exptl_crystal_size_max 0.28
_exptl_crystal_size_mid 0.24
_exptl_crystal_size_min 0.20
_refine_diff_density_max 0.342
_refine_diff_density_min -0.358
_refine_diff_density_rms 0.093
_refine_ls_extinction_coef 0.020(3)
_refine_ls_extinction_expression Fc^*^=kFc[1+0.001xFc^2^\l^3^/sin(2\q)]^-1/4^
_refine_ls_extinction_method SHELXL
_refine_ls_goodness_of_fit_ref 0.848
_refine_ls_hydrogen_treatment constr
_refine_ls_matrix_type full
_refine_ls_number_parameters 490
_refine_ls_number_reflns 5833
_refine_ls_number_restraints 0
_refine_ls_restrained_S_all 0.848
_refine_ls_R_factor_all 0.2987
_refine_ls_R_factor_gt 0.0904
_refine_ls_shift/su_max 0.000
_refine_ls_shift/su_mean 0.000
_refine_ls_structure_factor_coef Fsqd
_refine_ls_weighting_details 'calc w=1/[\s^2^(Fo^2^)+(0.0991P)^2^+0.0000P] where P=(Fo^2^+2Fc^2^)/3'
_refine_ls_weighting_scheme calc
_refine_ls_wR_factor_gt 0.1861
_refine_ls_wR_factor_ref 0.2320
_reflns_number_gt 1863
_reflns_number_total 5833
_reflns_threshold_expression >2sigma(I)
_cod_data_source_file c6cc00525j2.cif
_cod_data_source_block 2c
_cod_depositor_comments
;
The following automatic conversions were performed:

'_refine_ls_hydrogen_treatment' value 'CONSTR' changed to 'constr'
according to the built-in table from CIF Core dictionary named
'cif_core.dic' version 2.4.1 from 2010-06-29.

Automatic conversion script
Id: cif_fix_values 4624 2016-04-14 12:54:50Z antanas 
;
_cod_original_cell_volume 1683.3(13)
_cod_database_code 7119076

loop_
_symmetry_equiv_pos_as_xyz
'x, y, z'
'-x, -y, -z'

loop_
_atom_site_label
_atom_site_type_symbol
_atom_site_fract_x
_atom_site_fract_y
_atom_site_fract_z
_atom_site_U_iso_or_equiv
_atom_site_adp_type
_atom_site_occupancy
_atom_site_symmetry_multiplicity
_atom_site_calc_flag
_atom_site_refinement_flags
_atom_site_disorder_assembly
_atom_site_disorder_group
C1 C 0.5082(6) 0.8015(5) 0.4287(5) 0.0369(16) Uani 1 1 d . . .
C2 C 0.4612(7) 0.8456(5) 0.5080(5) 0.0523(19) Uani 1 1 d . . .
H2 H 0.4953 0.8318 0.5821 0.063 Uiso 1 1 calc R . .
C3 C 0.3673(7) 0.9082(5) 0.4822(6) 0.0529(19) Uani 1 1 d . . .
H3 H 0.3352 0.9360 0.5359 0.063 Uiso 1 1 calc R . .
C4 C 0.3217(7) 0.9286(5) 0.3730(6) 0.0483(18) Uani 1 1 d . . .
C5 C 0.3635(6) 0.8881(5) 0.2909(5) 0.0437(17) Uani 1 1 d . . .
H5 H 0.3275 0.9030 0.2174 0.052 Uiso 1 1 calc R . .
C6 C 0.4599(6) 0.8247(5) 0.3168(5) 0.0376(16) Uani 1 1 d . . .
C7 C 0.6256(7) 0.6493(5) 0.4068(5) 0.0397(17) Uani 1 1 d . . .
C8 C 0.5244(6) 0.6025(5) 0.2780(5) 0.0362(16) Uani 1 1 d . . .
H8 H 0.5481 0.5338 0.2464 0.043 Uiso 1 1 calc R . .
C9 C 0.3930(8) 0.5771(5) 0.2619(6) 0.0490(19) Uani 1 1 d . . .
C10 C 0.2749(8) 0.5218(8) 0.3552(8) 0.120(4) Uani 1 1 d . . .
H10A H 0.2160 0.5662 0.3158 0.179 Uiso 1 1 calc R . .
H10B H 0.2848 0.5340 0.4350 0.179 Uiso 1 1 calc R . .
H10C H 0.2424 0.4465 0.3122 0.179 Uiso 1 1 calc R . .
C11 C 0.5366(6) 0.8590(5) 0.1681(5) 0.0462(18) Uani 1 1 d . . .
C12 C 0.5086(6) 0.7821(5) 0.2292(5) 0.0387(17) Uani 1 1 d . . .
C13 C 0.5384(6) 0.6811(5) 0.2095(5) 0.0401(17) Uani 1 1 d . . .
C14 C 0.5929(6) 0.6369(6) 0.1255(5) 0.0451(18) Uani 1 1 d . . .
C15 C 0.6123(6) 0.7113(5) 0.0597(5) 0.0450(18) Uani 1 1 d . . .
C16 C 0.6610(7) 0.6720(6) -0.0213(6) 0.063(2) Uani 1 1 d . . .
H16 H 0.6783 0.6010 -0.0347 0.076 Uiso 1 1 calc R . .
C17 C 0.6830(7) 0.7411(7) -0.0815(6) 0.075(2) Uani 1 1 d . . .
H17 H 0.7159 0.7161 -0.1352 0.090 Uiso 1 1 calc R . .
C18 C 0.6573(7) 0.8432(7) -0.0628(6) 0.068(2) Uani 1 1 d . . .
H18 H 0.6712 0.8875 -0.1049 0.082 Uiso 1 1 calc R . .
C19 C 0.6105(7) 0.8841(6) 0.0182(6) 0.064(2) Uani 1 1 d . . .
H19 H 0.5963 0.9560 0.0321 0.077 Uiso 1 1 calc R . .
C20 C 0.5842(6) 0.8160(5) 0.0797(5) 0.0448(17) Uani 1 1 d . . .
C21 C 0.9504(7) 0.2608(5) 0.3410(5) 0.0370(17) Uani 1 1 d . . .
C22 C 0.9180(7) 0.3623(5) 0.3694(5) 0.0528(19) Uani 1 1 d . . .
H22 H 0.9770 0.4240 0.3928 0.063 Uiso 1 1 calc R . .
C23 C 0.8002(9) 0.3734(6) 0.3635(6) 0.061(2) Uani 1 1 d . . .
H23 H 0.7771 0.4416 0.3819 0.074 Uiso 1 1 calc R . .
C24 C 0.7172(8) 0.2796(7) 0.3294(6) 0.0568(19) Uani 1 1 d . . .
C25 C 0.7445(7) 0.1774(5) 0.3030(5) 0.0470(18) Uani 1 1 d . . .
H25 H 0.6848 0.1166 0.2814 0.056 Uiso 1 1 calc R . .
C26 C 0.8637(7) 0.1669(5) 0.3095(5) 0.0368(16) Uani 1 1 d . . .
C27 C 1.1062(8) 0.1955(5) 0.2642(5) 0.0386(17) Uani 1 1 d . . .
C28 C 0.9959(6) 0.1152(5) 0.1591(5) 0.0430(17) Uani 1 1 d . . .
H28 H 1.0298 0.0780 0.1054 0.052 Uiso 1 1 calc R . .
C29 C 0.8853(8) 0.1669(6) 0.0867(5) 0.0455(18) Uani 1 1 d . . .
C30 C 0.8307(8) 0.3288(6) 0.0310(7) 0.104(3) Uani 1 1 d . . .
H30A H 0.7894 0.2867 -0.0512 0.156 Uiso 1 1 calc R . .
H30B H 0.8715 0.3980 0.0377 0.156 Uiso 1 1 calc R . .
H30C H 0.7684 0.3397 0.0605 0.156 Uiso 1 1 calc R . .
C31 C 0.8722(6) -0.0275(5) 0.3337(5) 0.0453(17) Uani 1 1 d . . .
C32 C 0.8975(6) 0.0570(5) 0.2790(5) 0.0423(17) Uani 1 1 d . . .
C33 C 0.9546(6) 0.0291(5) 0.2052(5) 0.0389(16) Uani 1 1 d . . .
C34 C 0.9818(6) -0.0812(5) 0.1693(6) 0.0446(17) Uani 1 1 d . . .
C35 C 0.9581(6) -0.1641(5) 0.2234(5) 0.0470(18) Uani 1 1 d . . .
C36 C 0.9878(7) -0.2673(5) 0.1972(6) 0.064(2) Uani 1 1 d . . .
H36 H 1.0230 -0.2856 0.1444 0.076 Uiso 1 1 calc R . .
C37 C 0.9657(8) -0.3434(6) 0.2484(7) 0.076(2) Uani 1 1 d . . .
H37 H 0.9843 -0.4133 0.2292 0.091 Uiso 1 1 calc R . .
C38 C 0.9154(7) -0.3148(6) 0.3292(7) 0.068(2) Uani 1 1 d . . .
H38 H 0.9011 -0.3662 0.3641 0.081 Uiso 1 1 calc R . .
C39 C 0.8868(7) -0.2136(6) 0.3579(6) 0.061(2) Uani 1 1 d . . .
H39 H 0.8534 -0.1961 0.4123 0.073 Uiso 1 1 calc R . .
C40 C 0.9075(6) -0.1351(5) 0.3057(5) 0.0437(18) Uani 1 1 d . . .
F1 F 0.2291(4) 0.9950(3) 0.3482(3) 0.0681(12) Uani 1 1 d . . .
F2 F 0.5970(4) 0.2908(3) 0.3223(4) 0.0822(13) Uani 1 1 d . . .
N1 N 0.6108(5) 0.7423(4) 0.4670(4) 0.0417(14) Uani 1 1 d . . .
H1 H 0.6708 0.7701 0.5382 0.050 Uiso 1 1 calc R . .
N2 N 1.0750(5) 0.2555(4) 0.3486(4) 0.0427(14) Uani 1 1 d . . .
H2A H 1.1376 0.2944 0.4136 0.051 Uiso 1 1 calc R . .
O1 O 0.7201(4) 0.6035(3) 0.4490(3) 0.0505(12) Uani 1 1 d . . .
O2 O 0.2946(5) 0.5781(4) 0.1808(4) 0.0655(15) Uani 1 1 d . . .
O3 O 0.3955(5) 0.5498(4) 0.3590(4) 0.0749(16) Uani 1 1 d . . .
O4 O 0.5232(5) 0.9533(4) 0.1935(4) 0.0639(14) Uani 1 1 d . . .
O5 O 0.6217(5) 0.5454(4) 0.1149(4) 0.0651(14) Uani 1 1 d . . .
O6 O 1.2152(5) 0.2040(3) 0.2774(4) 0.0518(13) Uani 1 1 d . . .
O7 O 0.7785(5) 0.1222(4) 0.0240(4) 0.0682(15) Uani 1 1 d . . .
O8 O 0.9261(4) 0.2711(4) 0.1004(3) 0.0613(14) Uani 1 1 d . . .
O9 O 0.8292(5) -0.0017(4) 0.4054(4) 0.0768(16) Uani 1 1 d . . .
O10 O 1.0196(5) -0.1047(3) 0.0932(4) 0.0654(15) Uani 1 1 d . . .

loop_
_atom_site_aniso_label
_atom_site_aniso_U_11
_atom_site_aniso_U_22
_atom_site_aniso_U_33
_atom_site_aniso_U_23
_atom_site_aniso_U_13
_atom_site_aniso_U_12
C1 0.050(5) 0.045(4) 0.016(3) 0.006(3) 0.018(3) 0.001(4)
C2 0.081(6) 0.057(4) 0.029(4) 0.019(4) 0.030(4) 0.008(4)
C3 0.076(6) 0.058(5) 0.043(5) 0.019(4) 0.041(4) 0.018(4)
C4 0.072(5) 0.041(4) 0.042(4) 0.015(4) 0.031(4) 0.023(4)
C5 0.063(5) 0.045(4) 0.025(4) 0.012(3) 0.019(4) 0.010(4)
C6 0.048(4) 0.040(4) 0.025(4) 0.007(3) 0.018(3) 0.007(3)
C7 0.060(5) 0.041(4) 0.029(4) 0.014(4) 0.028(4) 0.013(4)
C8 0.046(5) 0.036(4) 0.029(4) 0.013(3) 0.019(3) 0.003(3)
C9 0.063(6) 0.051(4) 0.025(4) 0.005(4) 0.015(4) -0.003(4)
C10 0.101(8) 0.177(10) 0.109(8) 0.078(7) 0.057(6) -0.020(7)
C11 0.065(5) 0.036(4) 0.031(4) 0.005(4) 0.020(4) 0.002(4)
C12 0.053(5) 0.034(4) 0.024(4) 0.006(3) 0.015(3) -0.001(3)
C13 0.050(4) 0.049(4) 0.014(3) 0.011(3) 0.008(3) -0.007(3)
C14 0.060(5) 0.050(4) 0.022(4) 0.002(4) 0.021(4) -0.002(4)
C15 0.057(5) 0.061(5) 0.014(3) 0.002(4) 0.018(3) -0.008(4)
C16 0.086(6) 0.067(5) 0.031(4) 0.005(4) 0.026(4) 0.003(4)
C17 0.106(7) 0.086(6) 0.044(5) 0.019(5) 0.044(5) 0.004(5)
C18 0.090(6) 0.099(7) 0.036(5) 0.028(5) 0.043(5) 0.005(5)
C19 0.076(6) 0.063(5) 0.046(5) 0.025(4) 0.017(4) -0.010(4)
C20 0.066(5) 0.049(4) 0.026(4) 0.012(4) 0.027(4) 0.006(4)
C21 0.065(5) 0.037(4) 0.009(3) 0.003(3) 0.020(3) 0.005(4)
C22 0.060(6) 0.054(5) 0.046(5) 0.010(4) 0.028(4) -0.001(4)
C23 0.087(7) 0.050(5) 0.059(5) 0.025(4) 0.039(5) 0.014(5)
C24 0.054(6) 0.075(6) 0.056(5) 0.027(5) 0.033(4) 0.022(5)
C25 0.057(5) 0.052(5) 0.042(4) 0.015(4) 0.030(4) 0.007(4)
C26 0.056(5) 0.043(4) 0.017(3) 0.009(3) 0.021(3) 0.011(4)
C27 0.065(6) 0.039(4) 0.020(4) 0.018(3) 0.022(4) 0.010(4)
C28 0.061(5) 0.049(4) 0.032(4) 0.021(4) 0.028(4) 0.010(4)
C29 0.066(6) 0.055(5) 0.012(4) 0.006(4) 0.017(4) -0.005(5)
C30 0.134(8) 0.075(6) 0.073(6) 0.045(5) 0.006(5) 0.032(6)
C31 0.062(5) 0.056(5) 0.028(4) 0.017(4) 0.026(4) 0.013(4)
C32 0.056(5) 0.046(4) 0.020(3) 0.012(3) 0.012(3) 0.000(4)
C33 0.053(5) 0.045(4) 0.019(3) 0.008(3) 0.018(3) 0.002(3)
C34 0.054(5) 0.036(4) 0.033(4) 0.006(3) 0.012(4) -0.004(3)
C35 0.070(5) 0.042(4) 0.032(4) 0.010(4) 0.026(4) 0.008(4)
C36 0.088(6) 0.050(5) 0.061(5) 0.013(4) 0.042(5) 0.017(4)
C37 0.116(7) 0.043(5) 0.077(6) 0.028(5) 0.044(6) 0.016(5)
C38 0.087(6) 0.058(5) 0.058(5) 0.028(4) 0.026(5) 0.003(4)
C39 0.086(6) 0.054(5) 0.057(5) 0.028(4) 0.038(4) 0.012(4)
C40 0.058(5) 0.041(4) 0.028(4) 0.017(3) 0.012(4) 0.008(4)
F1 0.087(3) 0.070(3) 0.062(3) 0.028(2) 0.041(2) 0.029(2)
F2 0.085(3) 0.078(3) 0.099(3) 0.031(3) 0.051(3) 0.022(2)
N1 0.049(4) 0.051(3) 0.020(3) 0.013(3) 0.009(3) 0.014(3)
N2 0.050(4) 0.049(3) 0.027(3) 0.013(3) 0.014(3) 0.003(3)
O1 0.070(3) 0.052(3) 0.039(3) 0.021(2) 0.027(2) 0.020(3)
O2 0.062(4) 0.082(4) 0.050(3) 0.034(3) 0.016(3) -0.006(3)
O3 0.085(4) 0.099(4) 0.052(3) 0.043(3) 0.030(3) 0.001(3)
O4 0.103(4) 0.051(3) 0.057(3) 0.022(3) 0.049(3) 0.007(3)
O5 0.109(4) 0.051(3) 0.054(3) 0.009(3) 0.056(3) 0.017(3)
O6 0.054(3) 0.072(3) 0.041(3) 0.022(2) 0.029(3) 0.004(3)
O7 0.072(4) 0.081(4) 0.035(3) 0.024(3) 0.006(3) -0.006(3)
O8 0.090(4) 0.054(3) 0.034(3) 0.025(3) 0.016(3) 0.008(3)
O9 0.117(5) 0.086(4) 0.083(4) 0.044(3) 0.083(4) 0.039(3)
O10 0.118(4) 0.065(3) 0.039(3) 0.011(3) 0.060(3) 0.021(3)

loop_
_atom_type_symbol
_atom_type_description
_atom_type_scat_dispersion_real
_atom_type_scat_dispersion_imag
_atom_type_scat_source
C C 0.0033 0.0016 'International Tables Vol C Tables 4.2.6.8 and 6.1.1.4'
H H 0.0000 0.0000 'International Tables Vol C Tables 4.2.6.8 and 6.1.1.4'
N N 0.0061 0.0033 'International Tables Vol C Tables 4.2.6.8 and 6.1.1.4'
O O 0.0106 0.0060 'International Tables Vol C Tables 4.2.6.8 and 6.1.1.4'
F F 0.0171 0.0103 'International Tables Vol C Tables 4.2.6.8 and 6.1.1.4'

loop_
_geom_angle_atom_site_label_1
_geom_angle_atom_site_label_2
_geom_angle_atom_site_label_3
_geom_angle
_geom_angle_site_symmetry_1
_geom_angle_site_symmetry_3
C2 C1 N1 117.9(5) . .
C2 C1 C6 119.3(6) . .
N1 C1 C6 122.6(5) . .
C3 C2 C1 122.6(6) . .
C3 C2 H2 118.7 . .
C1 C2 H2 118.7 . .
C2 C3 C4 116.8(6) . .
C2 C3 H3 121.6 . .
C4 C3 H3 121.6 . .
C5 C4 C3 123.8(6) . .
C5 C4 F1 119.4(6) . .
C3 C4 F1 116.8(6) . .
C4 C5 C6 119.8(6) . .
C4 C5 H5 120.1 . .
C6 C5 H5 120.1 . .
C5 C6 C1 117.7(6) . .
C5 C6 C12 120.4(5) . .
C1 C6 C12 121.9(6) . .
O1 C7 N1 122.8(6) . .
O1 C7 C8 120.4(5) . .
N1 C7 C8 116.7(6) . .
C9 C8 C7 115.2(5) . .
C9 C8 C13 114.2(5) . .
C7 C8 C13 106.4(5) . .
C9 C8 H8 106.8 . .
C7 C8 H8 106.8 . .
C13 C8 H8 106.8 . .
O2 C9 O3 120.6(7) . .
O2 C9 C8 129.1(6) . .
O3 C9 C8 110.3(6) . .
O3 C10 H10A 109.5 . .
O3 C10 H10B 109.5 . .
H10A C10 H10B 109.5 . .
O3 C10 H10C 109.5 . .
H10A C10 H10C 109.5 . .
H10B C10 H10C 109.5 . .
O4 C11 C20 121.5(6) . .
O4 C11 C12 120.4(6) . .
C20 C11 C12 118.0(6) . .
C13 C12 C6 122.7(6) . .
C13 C12 C11 119.0(6) . .
C6 C12 C11 118.1(5) . .
C12 C13 C14 124.2(6) . .
C12 C13 C8 121.7(6) . .
C14 C13 C8 114.1(5) . .
O5 C14 C15 123.0(6) . .
O5 C14 C13 120.7(6) . .
C15 C14 C13 116.3(6) . .
C20 C15 C16 121.5(6) . .
C20 C15 C14 120.7(6) . .
C16 C15 C14 117.8(6) . .
C17 C16 C15 118.8(7) . .
C17 C16 H16 120.6 . .
C15 C16 H16 120.6 . .
C18 C17 C16 120.7(8) . .
C18 C17 H17 119.7 . .
C16 C17 H17 119.7 . .
C17 C18 C19 121.4(7) . .
C17 C18 H18 119.3 . .
C19 C18 H18 119.3 . .
C18 C19 C20 119.9(7) . .
C18 C19 H19 120.1 . .
C20 C19 H19 120.1 . .
C15 C20 C19 117.7(6) . .
C15 C20 C11 121.6(6) . .
C19 C20 C11 120.6(6) . .
C22 C21 C26 120.2(7) . .
C22 C21 N2 117.6(6) . .
C26 C21 N2 122.2(6) . .
C23 C22 C21 120.7(7) . .
C23 C22 H22 119.6 . .
C21 C22 H22 119.6 . .
C22 C23 C24 117.2(7) . .
C22 C23 H23 121.4 . .
C24 C23 H23 121.4 . .
C25 C24 C23 124.8(7) . .
C25 C24 F2 118.0(7) . .
C23 C24 F2 117.2(7) . .
C24 C25 C26 117.6(7) . .
C24 C25 H25 121.2 . .
C26 C25 H25 121.2 . .
C25 C26 C21 119.4(6) . .
C25 C26 C32 119.8(6) . .
C21 C26 C32 120.8(6) . .
O6 C27 N2 121.2(6) . .
O6 C27 C28 124.0(6) . .
N2 C27 C28 114.7(6) . .
C27 C28 C29 114.6(5) . .
C27 C28 C33 108.2(5) . .
C29 C28 C33 112.9(5) . .
C27 C28 H28 106.9 . .
C29 C28 H28 106.9 . .
C33 C28 H28 106.9 . .
O7 C29 O8 124.2(6) . .
O7 C29 C28 125.6(6) . .
O8 C29 C28 110.2(6) . .
O8 C30 H30A 109.5 . .
O8 C30 H30B 109.5 . .
H30A C30 H30B 109.5 . .
O8 C30 H30C 109.5 . .
H30A C30 H30C 109.5 . .
H30B C30 H30C 109.5 . .
O9 C31 C40 121.7(6) . .
O9 C31 C32 118.8(6) . .
C40 C31 C32 119.4(6) . .
C33 C32 C26 122.7(6) . .
C33 C32 C31 118.1(6) . .
C26 C32 C31 119.2(6) . .
C32 C33 C34 123.0(6) . .
C32 C33 C28 120.0(5) . .
C34 C33 C28 117.0(6) . .
O10 C34 C33 120.3(6) . .
O10 C34 C35 120.8(6) . .
C33 C34 C35 118.9(6) . .
C36 C35 C40 119.8(6) . .
C36 C35 C34 121.2(6) . .
C40 C35 C34 119.0(6) . .
C37 C36 C35 120.6(7) . .
C37 C36 H36 119.7 . .
C35 C36 H36 119.7 . .
C36 C37 C38 119.5(7) . .
C36 C37 H37 120.3 . .
C38 C37 H37 120.3 . .
C39 C38 C37 121.3(7) . .
C39 C38 H38 119.4 . .
C37 C38 H38 119.4 . .
C38 C39 C40 120.1(7) . .
C38 C39 H39 119.9 . .
C40 C39 H39 119.9 . .
C39 C40 C35 118.7(6) . .
C39 C40 C31 119.9(6) . .
C35 C40 C31 121.4(6) . .
C7 N1 C1 127.8(5) . .
C7 N1 H1 116.1 . .
C1 N1 H1 116.1 . .
C27 N2 C21 127.4(5) . .
C27 N2 H2A 116.3 . .
C21 N2 H2A 116.3 . .
C9 O3 C10 116.5(6) . .
C29 O8 C30 115.9(6) . .

loop_
_geom_bond_atom_site_label_1
_geom_bond_atom_site_label_2
_geom_bond_distance
_geom_bond_site_symmetry_2
C1 C2 1.381(8) .
C1 N1 1.413(7) .
C1 C6 1.420(7) .
C2 C3 1.356(8) .
C2 H2 0.9300 .
C3 C4 1.374(8) .
C3 H3 0.9300 .
C4 C5 1.355(8) .
C4 F1 1.378(6) .
C5 C6 1.385(8) .
C5 H5 0.9300 .
C6 C12 1.479(8) .
C7 O1 1.245(7) .
C7 N1 1.319(7) .
C7 C8 1.523(8) .
C8 C9 1.478(9) .
C8 C13 1.539(8) .
C8 H8 0.9800 .
C9 O2 1.183(7) .
C9 O3 1.371(7) .
C10 O3 1.425(8) .
C10 H10A 0.9600 .
C10 H10B 0.9600 .
C10 H10C 0.9600 .
C11 O4 1.209(6) .
C11 C20 1.479(8) .
C11 C12 1.508(8) .
C12 C13 1.345(8) .
C13 C14 1.495(8) .
C14 O5 1.224(7) .
C14 C15 1.492(8) .
C15 C20 1.383(8) .
C15 C16 1.399(8) .
C16 C17 1.395(9) .
C16 H16 0.9300 .
C17 C18 1.341(9) .
C17 H17 0.9300 .
C18 C19 1.387(9) .
C18 H18 0.9300 .
C19 C20 1.419(8) .
C19 H19 0.9300 .
C21 C22 1.376(8) .
C21 C26 1.405(8) .
C21 N2 1.427(7) .
C22 C23 1.365(9) .
C22 H22 0.9300 .
C23 C24 1.373(9) .
C23 H23 0.9300 .
C24 C25 1.356(9) .
C24 F2 1.387(8) .
C25 C26 1.378(8) .
C25 H25 0.9300 .
C26 C32 1.484(8) .
C27 O6 1.212(7) .
C27 N2 1.371(7) .
C27 C28 1.520(8) .
C28 C29 1.520(8) .
C28 C33 1.527(8) .
C28 H28 0.9800 .
C29 O7 1.188(7) .
C29 O8 1.346(7) .
C30 O8 1.454(7) .
C30 H30A 0.9600 .
C30 H30B 0.9600 .
C30 H30C 0.9600 .
C31 O9 1.220(7) .
C31 C40 1.460(8) .
C31 C32 1.511(8) .
C32 C33 1.375(8) .
C33 C34 1.468(8) .
C34 O10 1.223(7) .
C34 C35 1.483(8) .
C35 C36 1.379(8) .
C35 C40 1.412(8) .
C36 C37 1.378(9) .
C36 H36 0.9300 .
C37 C38 1.390(10) .
C37 H37 0.9300 .
C38 C39 1.356(9) .
C38 H38 0.9300 .
C39 C40 1.405(8) .
C39 H39 0.9300 .
N1 H1 0.8600 .
N2 H2A 0.8600 .

loop_
_geom_hbond_atom_site_label_D
_geom_hbond_atom_site_label_H
_geom_hbond_atom_site_label_A
_geom_hbond_distance_DH
_geom_hbond_distance_HA
_geom_hbond_distance_DA
_geom_hbond_angle_DHA
_geom_hbond_site_symmetry_A
N1 H1 O6 0.86 2.11 2.931(6) 160.2 2_766
N2 H2A O1 0.86 1.96 2.817(7) 172.9 2_766
